data_4078367
loop_
_publ_author_name
'Davies, Robert P.'
'Raithby, Paul R.'
'Shields, Gregory P.'
'Snaith, Ronald'
'Wheatley, Andrew E. H.'

_publ_section_title
;
 Inhibition of the Cyclotrimerization of Benzonitrile and the Likely
 Mechanism of the Cyclotrimerization Process:&#x00A0; Structure of a New
 Tetrameric \a-Amino Lithium Imide DemonstratingIntramolecular
 Stabilization of the Metal Centers
;
_journal_issue 10
_journal_name_full Organometallics
_journal_page_first 2223
_journal_paper_doi 10.1021/om961082w
_journal_volume 16
_journal_year 1997
_chemical_formula_sum 'C48 H72 Li4 N12'
_chemical_formula_weight 844.92
_chemical_name_systematic
; 
 ? 
;
_space_group_IT_number 2
_symmetry_cell_setting triclinic
_symmetry_space_group_name_Hall '-P 1'
_symmetry_space_group_name_H-M 'P -1'
_atom_sites_solution_hydrogens geom
_atom_sites_solution_primary direct
_atom_sites_solution_secondary difmap
_audit_creation_method SHELXL
_cell_angle_alpha 90.56(9)
_cell_angle_beta 100.55(8)
_cell_angle_gamma 112.24(8)
_cell_formula_units_Z 2
_cell_length_a 11.138(10)
_cell_length_b 11.151(11)
_cell_length_c 22.143(25)
_cell_measurement_reflns_used 25
_cell_measurement_temperature 153(2)
_cell_measurement_theta_max 12.5
_cell_measurement_theta_min 10
_cell_volume 2493(5)
_computing_cell_refinement 'Stoe DIF4'
_computing_data_collection 'Stoe DIF4'
_computing_data_reduction 'Stoe REDU4'
_computing_molecular_graphics 'SHELXTL-PLUS (Siemens, 1991)'
_computing_publication_material 'SHELXL-93 (Sheldrick, 1993)'
_computing_structure_refinement 'SHELXL-93 (Sheldrick, 1993)'
_computing_structure_solution 'SHELXTL-PLUS (Siemens, 1991)'
_diffrn_ambient_temperature 293(2)
_diffrn_measurement_device 'Stoe-Siemens AED four-circle diffractometer'
_diffrn_measurement_method 'omega/theta scans'
_diffrn_radiation_monochromator graphite
_diffrn_radiation_source 'fine-focus sealed tube'
_diffrn_radiation_type MoK\a
_diffrn_radiation_wavelength 0.71073
_diffrn_reflns_av_R_equivalents 0.1007
_diffrn_reflns_av_sigmaI/netI 0.0657
_diffrn_reflns_limit_h_max 11
_diffrn_reflns_limit_h_min -13
_diffrn_reflns_limit_k_max 13
_diffrn_reflns_limit_k_min -13
_diffrn_reflns_limit_l_max 26
_diffrn_reflns_limit_l_min 0
_diffrn_reflns_number 15901
_diffrn_reflns_theta_max 25.15
_diffrn_reflns_theta_min 3.58
_diffrn_standards_interval_time '60 minutes'
_diffrn_standards_number 3
_exptl_absorpt_coefficient_mu 0.067
_exptl_absorpt_correction_type none
_exptl_crystal_colour Yellow
_exptl_crystal_density_diffrn 1.126
_exptl_crystal_description Block
_exptl_crystal_F_000 912
_exptl_crystal_size_max 0.5
_exptl_crystal_size_mid 0.3
_exptl_crystal_size_min 0.3
_refine_diff_density_max 0.425
_refine_diff_density_min -0.261
_refine_diff_density_rms 0.054
_refine_ls_extinction_method none
_refine_ls_goodness_of_fit_all 1.035
_refine_ls_goodness_of_fit_obs 1.066
_refine_ls_hydrogen_treatment 'riding atoms/rigid methyl groups'
_refine_ls_matrix_type full
_refine_ls_number_parameters 589
_refine_ls_number_reflns 8328
_refine_ls_number_restraints 0
_refine_ls_restrained_S_all 1.049
_refine_ls_restrained_S_obs 1.066
_refine_ls_R_factor_all 0.0914
_refine_ls_R_factor_obs 0.0623
_refine_ls_shift/esd_max 0.000
_refine_ls_shift/esd_mean 0.000
_refine_ls_structure_factor_coef Fsqd
_refine_ls_weighting_details 'w=1/[\s^2^(Fo^2^)+(0.0745P)^2^+1.5797P] where P=(Fo^2^+2Fc^2^)/3'
_refine_ls_weighting_scheme calc
_refine_ls_wR_factor_all 0.1750
_refine_ls_wR_factor_obs 0.1500
_reflns_number_observed 6054
_reflns_number_total 8337
_reflns_observed_criterion >2sigma(I)
_cod_data_source_file om961082w.cif
_cod_data_source_block saw56i
_cod_depositor_comments
;
The following automatic conversions were performed:

'_symmetry_cell_setting' value 'Triclinic' changed to 'triclinic'
according to /home/saulius/struct/CIF-dictionaries/cif_core.dic
dictionary named 'cif_core.dic' version 2.4.1 from
2010-06-29.

'_exptl_absorpt_correction_type' value 'None' changed to
'none' according to
/home/saulius/struct/CIF-dictionaries/cif_core.dic dictionary named
'cif_core.dic' version 2.4.1 from 2010-06-29.

Automatic conversion script
Id: cif_fix_values 1715 2011-07-08 13:25:40Z adriana 

The following automatic conversions were performed:

'_refine_ls_weighting_scheme' value 'calc
w=1/[\s^2^(Fo^2^)+(0.0745P)^2^+1.5797P] where P=(Fo^2^+2Fc^2^)/3' was
changed to 'calc'. New tag '_refine_ls_weighting_details' was
created. The value of the new tag was set to
'w=1/[\s^2^(Fo^2^)+(0.0745P)^2^+1.5797P] where P=(Fo^2^+2Fc^2^)/3'.

Automatic conversion script
Id: cif_fix_values 3143 2015-03-26 13:38:13Z robertas 
;
_cod_original_cell_volume 2493.1(44)
_cod_original_sg_symbol_H-M P-1
_cod_database_code 4078367

loop_
_symmetry_equiv_pos_as_xyz
'x, y, z'
'-x, -y, -z'

loop_
_atom_site_aniso_label
_atom_site_aniso_U_11
_atom_site_aniso_U_22
_atom_site_aniso_U_33
_atom_site_aniso_U_23
_atom_site_aniso_U_13
_atom_site_aniso_U_12
Li1 0.020(2) 0.026(2) 0.026(2) 0.001(2) 0.007(2) 0.008(2)
Li2 0.029(2) 0.025(2) 0.026(2) 0.003(2) 0.007(2) 0.012(2)
Li3 0.021(2) 0.027(2) 0.028(2) -0.005(2) 0.007(2) 0.004(2)
Li4 0.032(2) 0.027(2) 0.029(2) 0.004(2) 0.011(2) 0.013(2)
C1 0.034(2) 0.041(2) 0.0359(15) 0.0036(12) 0.0124(12) 0.0149(13)
C2 0.046(2) 0.044(2) 0.036(2) -0.0032(13) 0.0125(14) 0.0130(15)
C3 0.057(2) 0.050(2) 0.0328(15) 0.0027(13) 0.0203(14) 0.027(2)
C4 0.042(2) 0.058(2) 0.038(2) 0.0102(14) 0.0223(14) 0.025(2)
C5 0.035(2) 0.044(2) 0.0338(14) 0.0088(12) 0.0148(12) 0.0159(13)
C6 0.0325(15) 0.0314(14) 0.0282(13) 0.0087(11) 0.0120(11) 0.0139(12)
C7 0.0231(13) 0.0257(13) 0.0325(14) 0.0013(10) 0.0073(11) 0.0087(11)
N8 0.0255(11) 0.0276(11) 0.0288(11) 0.0050(9) 0.0106(9) 0.0111(9)
N9 0.0380(13) 0.0265(11) 0.0361(12) 0.0073(9) 0.0160(10) 0.0094(10)
C10 0.044(2) 0.040(2) 0.052(2) 0.0205(14) 0.0235(15) 0.0178(14)
C11 0.034(2) 0.0221(13) 0.050(2) 0.0015(12) 0.0172(13) 0.0077(12)
C12 0.0230(14) 0.0297(14) 0.047(2) -0.0067(12) 0.0096(12) 0.0042(12)
N13 0.0242(12) 0.0332(12) 0.0351(12) -0.0030(10) 0.0060(10) 0.0083(10)
C14 0.049(2) 0.047(2) 0.049(2) -0.0131(15) 0.012(2) 0.016(2)
C15 0.029(2) 0.048(2) 0.046(2) 0.0029(14) 0.0001(13) 0.0074(14)
C16 0.046(2) 0.041(2) 0.0296(15) -0.0030(12) 0.0042(13) 0.0091(14)
C17 0.077(3) 0.056(2) 0.028(2) -0.0021(14) 0.002(2) 0.015(2)
C18 0.096(3) 0.050(2) 0.035(2) -0.0019(15) -0.021(2) 0.024(2)
C19 0.060(2) 0.059(2) 0.062(2) -0.011(2) -0.024(2) 0.029(2)
C20 0.042(2) 0.053(2) 0.042(2) -0.0092(14) -0.0056(14) 0.018(2)
C21 0.0296(15) 0.0245(13) 0.0309(14) -0.0029(10) 0.0000(11) 0.0064(11)
C22 0.0206(13) 0.0262(13) 0.0256(12) -0.0009(10) 0.0064(10) 0.0104(11)
N23 0.0225(11) 0.0265(11) 0.0252(11) -0.0012(9) 0.0051(9) 0.0103(10)
N24 0.0333(13) 0.0225(11) 0.0309(11) -0.0010(9) 0.0042(10) 0.0086(10)
C25 0.041(2) 0.0266(14) 0.049(2) -0.0025(12) 0.0004(14) 0.0054(13)
C26 0.0334(15) 0.0252(13) 0.0345(14) 0.0043(11) 0.0059(12) 0.0135(12)
C27 0.0319(15) 0.0309(14) 0.0337(14) 0.0100(11) 0.0099(12) 0.0083(12)
N28 0.0266(12) 0.0330(12) 0.0268(11) 0.0054(9) 0.0087(9) 0.0115(10)
C29 0.040(2) 0.044(2) 0.036(2) 0.0016(13) 0.0142(13) 0.0115(14)
C30 0.035(2) 0.049(2) 0.037(2) 0.0064(13) 0.0126(13) 0.0198(14)
C31 0.056(2) 0.0308(14) 0.0280(14) 0.0065(11) 0.0169(13) 0.0247(14)
C32 0.058(2) 0.0267(13) 0.0352(15) 0.0021(11) 0.0176(14) 0.0198(14)
C33 0.051(2) 0.0354(15) 0.0327(15) -0.0055(12) 0.0098(13) 0.0236(14)
C34 0.052(2) 0.0356(15) 0.0276(14) 0.0045(11) 0.0122(13) 0.0254(14)
C35 0.036(2) 0.0300(14) 0.0342(14) 0.0052(11) 0.0129(12) 0.0198(12)
C36 0.0310(14) 0.0278(13) 0.0306(13) 0.0042(10) 0.0130(11) 0.0190(12)
C37 0.0273(14) 0.0269(13) 0.0258(12) 0.0074(10) 0.0113(11) 0.0143(11)
N38 0.0242(11) 0.0256(10) 0.0281(11) 0.0029(8) 0.0086(9) 0.0123(9)
N39 0.0274(12) 0.0449(13) 0.0329(12) -0.0013(10) 0.0098(10) 0.0209(11)
C40 0.039(2) 0.058(2) 0.051(2) 0.0077(15) 0.0177(14) 0.033(2)
C41 0.0220(14) 0.041(2) 0.042(2) 0.0042(12) 0.0042(12) 0.0134(12)
C42 0.037(2) 0.0374(15) 0.0341(15) 0.0022(12) -0.0027(12) 0.0180(13)
N43 0.0394(13) 0.0350(12) 0.0265(11) 0.0053(9) 0.0078(10) 0.0180(11)
C44 0.072(2) 0.057(2) 0.034(2) 0.0057(14) 0.013(2) 0.034(2)
C45 0.048(2) 0.0338(15) 0.041(2) 0.0081(12) 0.0143(14) 0.0153(14)
C46 0.053(2) 0.0261(13) 0.0304(14) 0.0038(11) 0.0099(13) 0.0195(13)
C47 0.048(2) 0.0331(15) 0.0288(14) 0.0089(11) 0.0112(13) 0.0138(13)
C48 0.0320(15) 0.041(2) 0.0214(12) 0.0024(11) 0.0075(11) 0.0105(13)
C49 0.0336(15) 0.0328(14) 0.0323(14) -0.0002(11) 0.0090(12) 0.0175(12)
C50 0.0304(14) 0.0261(13) 0.0305(13) 0.0059(10) 0.0076(11) 0.0128(11)
C51 0.0257(13) 0.0280(13) 0.0212(12) 0.0011(10) 0.0013(10) 0.0108(11)
C52 0.0251(13) 0.0203(12) 0.0269(13) -0.0010(10) 0.0045(11) 0.0078(11)
N53 0.0221(11) 0.0235(10) 0.0262(11) 0.0013(8) 0.0047(9) 0.0091(9)
N54 0.0364(13) 0.0417(13) 0.0256(11) 0.0008(9) 0.0041(10) 0.0239(11)
C55 0.045(2) 0.063(2) 0.034(2) -0.0001(14) -0.0022(13) 0.034(2)
C56 0.0309(15) 0.048(2) 0.0336(14) 0.0039(12) 0.0079(12) 0.0253(13)
C57 0.037(2) 0.0306(13) 0.0323(14) 0.0068(11) 0.0134(12) 0.0208(12)
N58 0.0330(12) 0.0314(11) 0.0270(11) 0.0028(9) 0.0109(9) 0.0152(10)
C59 0.044(2) 0.049(2) 0.041(2) 0.0093(14) 0.0209(14) 0.0229(15)
C60 0.044(2) 0.038(2) 0.037(2) -0.0053(12) 0.0082(13) 0.0187(14)

loop_
_atom_site_label
_atom_site_type_symbol
_atom_site_fract_x
_atom_site_fract_y
_atom_site_fract_z
_atom_site_U_iso_or_equiv
_atom_site_thermal_displace_type
_atom_site_occupancy
_atom_site_calc_flag
_atom_site_refinement_flags
Li1 Li 0.9532(4) 0.2307(4) 0.2050(2) 0.0240(8) Uani 1 d .
Li2 Li 0.7759(4) 0.2377(4) 0.2693(2) 0.0259(9) Uani 1 d .
Li3 Li 0.7397(4) 0.0234(4) 0.2008(2) 0.0269(9) Uani 1 d .
Li4 Li 0.9239(4) 0.1053(4) 0.3041(2) 0.0282(9) Uani 1 d .
C1 C 0.7439(3) 0.1636(3) 0.41658(12) 0.0357(6) Uani 1 d .
H1A H 0.8253(3) 0.1823(3) 0.40559(12) 0.043 Uiso 1 calc R
C2 C 0.7361(3) 0.2362(3) 0.46565(13) 0.0432(7) Uani 1 d .
H2A H 0.8123(3) 0.3011(3) 0.48812(13) 0.052 Uiso 1 calc R
C3 C 0.6140(3) 0.2122(3) 0.48138(13) 0.0434(7) Uani 1 d .
H3A H 0.6078(3) 0.2619(3) 0.51376(13) 0.052 Uiso 1 calc R
C4 C 0.5028(3) 0.1142(3) 0.44846(13) 0.0421(7) Uani 1 d .
H4A H 0.4209(3) 0.0979(3) 0.45861(13) 0.051 Uiso 1 calc R
C5 C 0.5113(3) 0.0393(3) 0.40030(13) 0.0364(6) Uani 1 d .
H5A H 0.4354(3) -0.0278(3) 0.37897(13) 0.044 Uiso 1 calc R
C6 C 0.6328(3) 0.0637(2) 0.38353(12) 0.0294(6) Uani 1 d .
C7 C 0.6455(2) -0.0065(2) 0.32717(12) 0.0271(6) Uani 1 d .
N8 N 0.7172(2) 0.0491(2) 0.29034(9) 0.0263(5) Uani 1 d .
N9 N 0.5538(2) -0.1428(2) 0.31824(10) 0.0333(5) Uani 1 d .
C10 C 0.5652(3) -0.2192(3) 0.37079(14) 0.0432(7) Uani 1 d .
H10A H 0.5752(22) -0.1690(8) 0.4082(2) 0.065 Uiso 1 calc R
H10B H 0.6410(13) -0.2413(18) 0.3725(6) 0.065 Uiso 1 calc R
H10C H 0.4868(10) -0.2973(10) 0.3661(5) 0.065 Uiso 1 calc R
C11 C 0.5506(3) -0.2061(2) 0.26008(13) 0.0351(6) Uani 1 d .
H11A H 0.5041(3) -0.2993(2) 0.26006(13) 0.042 Uiso 1 calc R
H11B H 0.6404(3) -0.1896(2) 0.25570(13) 0.042 Uiso 1 calc R
C12 C 0.4825(3) -0.1578(3) 0.20597(13) 0.0346(6) Uani 1 d .
H12A H 0.3943(3) -0.2232(3) 0.19093(13) 0.042 Uiso 1 calc R
H12B H 0.4729(3) -0.0799(3) 0.22016(13) 0.042 Uiso 1 calc R
N13 N 0.5532(2) -0.1281(2) 0.15458(10) 0.0317(5) Uani 1 d .
C14 C 0.5547(3) -0.2471(3) 0.1268(2) 0.0489(8) Uani 1 d .
H14A H 0.4654(3) -0.3075(9) 0.1117(10) 0.073 Uiso 1 calc R
H14B H 0.5989(20) -0.2853(12) 0.1573(3) 0.073 Uiso 1 calc R
H14C H 0.6008(20) -0.2265(5) 0.0933(7) 0.073 Uiso 1 calc R
C15 C 0.4848(3) -0.0718(3) 0.10749(14) 0.0439(7) Uani 1 d .
H15A H 0.3954(7) -0.1326(9) 0.0930(7) 0.066 Uiso 1 calc R
H15B H 0.5300(13) -0.0530(20) 0.0736(5) 0.066 Uiso 1 calc R
H15C H 0.4841(19) 0.0070(11) 0.1249(3) 0.066 Uiso 1 calc R
C16 C 1.0876(3) 0.4066(3) 0.43746(13) 0.0414(7) Uani 1 d .
H16A H 1.0044(3) 0.4107(3) 0.43071(13) 0.050 Uiso 1 calc R
C17 C 1.1484(4) 0.3986(3) 0.49655(14) 0.0578(10) Uani 1 d .
H17A H 1.1061(4) 0.3973(3) 0.52918(14) 0.069 Uiso 1 calc R
C18 C 1.2719(5) 0.3926(3) 0.5074(2) 0.0663(12) Uani 1 d .
H18A H 1.3130(5) 0.3876(3) 0.5473(2) 0.080 Uiso 1 calc R
C19 C 1.3343(4) 0.3942(4) 0.4588(2) 0.0638(10) Uani 1 d .
H19A H 1.4170(4) 0.3888(4) 0.4659(2) 0.077 Uiso 1 calc R
C20 C 1.2738(3) 0.4037(3) 0.39920(15) 0.0475(8) Uani 1 d .
H20A H 1.3173(3) 0.4068(3) 0.36683(15) 0.057 Uiso 1 calc R
C21 C 1.1488(3) 0.4086(2) 0.38769(12) 0.0305(6) Uani 1 d .
C22 C 1.0741(2) 0.4010(2) 0.32254(11) 0.0235(5) Uani 1 d .
N23 N 0.9821(2) 0.2974(2) 0.29729(9) 0.0245(5) Uani 1 d .
N24 N 1.1257(2) 0.5176(2) 0.29261(10) 0.0299(5) Uani 1 d .
C25 C 1.1964(3) 0.6443(3) 0.32693(14) 0.0426(7) Uani 1 d .
H25A H 1.2366(18) 0.6338(3) 0.3677(4) 0.064 Uiso 1 calc R
H25B H 1.1356(5) 0.6853(9) 0.3296(9) 0.064 Uiso 1 calc R
H25C H 1.2639(14) 0.6974(8) 0.3062(6) 0.064 Uiso 1 calc R
C26 C 1.0553(3) 0.5188(3) 0.23084(12) 0.0305(6) Uani 1 d .
H26A H 1.0477(3) 0.6024(3) 0.22752(12) 0.037 Uiso 1 calc R
H26B H 0.9663(3) 0.4530(3) 0.22563(12) 0.037 Uiso 1 calc R
C27 C 1.1160(3) 0.4953(3) 0.17764(12) 0.0328(6) Uani 1 d .
H27A H 1.0635(3) 0.5045(3) 0.13924(12) 0.039 Uiso 1 calc R
H27B H 1.2043(3) 0.5621(3) 0.18195(12) 0.039 Uiso 1 calc R
N28 N 1.1249(2) 0.3668(2) 0.17364(9) 0.0284(5) Uani 1 d .
C29 C 1.1287(3) 0.3308(3) 0.11056(13) 0.0406(7) Uani 1 d .
H29A H 1.0502(10) 0.3285(20) 0.0831(2) 0.061 Uiso 1 calc R
H29B H 1.1330(21) 0.2465(9) 0.1084(2) 0.061 Uiso 1 calc R
H29C H 1.2053(12) 0.3937(12) 0.0987(4) 0.061 Uiso 1 calc R
C30 C 1.2475(3) 0.3712(3) 0.21364(13) 0.0385(7) Uani 1 d .
H30A H 1.3223(3) 0.4350(14) 0.2010(6) 0.058 Uiso 1 calc R
H30B H 1.2526(10) 0.2874(6) 0.2105(7) 0.058 Uiso 1 calc R
H30C H 1.2475(9) 0.3939(19) 0.2556(2) 0.058 Uiso 1 calc R
C31 C 0.8770(3) -0.2599(3) 0.15915(12) 0.0346(6) Uani 1 d .
H31A H 0.8872(3) -0.2864(3) 0.19879(12) 0.041 Uiso 1 calc R
C32 C 0.8062(3) -0.3519(3) 0.10995(13) 0.0379(7) Uani 1 d .
H32A H 0.7676(3) -0.4392(3) 0.11680(13) 0.046 Uiso 1 calc R
C33 C 0.7927(3) -0.3143(3) 0.05055(13) 0.0376(7) Uani 1 d .
H33A H 0.7461(3) -0.3761(3) 0.01734(13) 0.045 Uiso 1 calc R
C34 C 0.8487(3) -0.1849(3) 0.04096(12) 0.0351(6) Uani 1 d .
H34A H 0.8395(3) -0.1593(3) 0.00111(12) 0.042 Uiso 1 calc R
C35 C 0.9185(3) -0.0925(3) 0.09012(12) 0.0307(6) Uani 1 d .
H35A H 0.9562(3) -0.0054(3) 0.08287(12) 0.037 Uiso 1 calc R
C36 C 0.9334(3) -0.1281(2) 0.15044(11) 0.0266(6) Uani 1 d .
C37 C 0.9921(2) -0.0254(2) 0.20427(11) 0.0246(5) Uani 1 d .
N38 N 0.9318(2) 0.0435(2) 0.21714(9) 0.0247(5) Uani 1 d .
N39 N 1.1112(2) -0.0253(2) 0.24141(10) 0.0325(5) Uani 1 d .
C40 C 1.2015(3) -0.0669(3) 0.21478(15) 0.0440(7) Uani 1 d .
H40A H 1.2518(16) -0.0972(20) 0.2464(2) 0.066 Uiso 1 calc R
H40B H 1.2605(14) 0.0051(6) 0.1975(9) 0.066 Uiso 1 calc R
H40C H 1.1513(3) -0.1360(14) 0.1830(7) 0.066 Uiso 1 calc R
C41 C 1.1751(3) 0.0737(3) 0.29281(13) 0.0349(6) Uani 1 d .
H41A H 1.1464(3) 0.1449(3) 0.28422(13) 0.042 Uiso 1 calc R
H41B H 1.2698(3) 0.1072(3) 0.29461(13) 0.042 Uiso 1 calc R
C42 C 1.1504(3) 0.0324(3) 0.35585(13) 0.0363(6) Uani 1 d .
H42A H 1.1751(3) -0.0414(3) 0.36403(13) 0.044 Uiso 1 calc R
H42B H 1.2076(3) 0.1030(3) 0.38660(13) 0.044 Uiso 1 calc R
N43 N 1.0129(2) -0.0034(2) 0.36301(10) 0.0324(5) Uani 1 d .
C44 C 1.0097(4) 0.0185(3) 0.42769(14) 0.0512(8) Uani 1 d .
H44A H 1.0500(22) -0.0321(19) 0.4522(2) 0.077 Uiso 1 calc R
H44B H 0.9195(4) -0.0072(22) 0.4322(2) 0.077 Uiso 1 calc R
H44C H 1.0575(21) 0.1091(5) 0.4412(3) 0.077 Uiso 1 calc R
C45 C 0.9340(3) -0.1419(3) 0.34225(13) 0.0404(7) Uani 1 d .
H45A H 0.9384(17) -0.1582(5) 0.3002(3) 0.061 Uiso 1 calc R
H45B H 0.8434(5) -0.1627(5) 0.3452(9) 0.061 Uiso 1 calc R
H45C H 0.9687(13) -0.1950(3) 0.3679(6) 0.061 Uiso 1 calc R
C46 C 0.7905(3) 0.3511(3) 0.03200(12) 0.0350(6) Uani 1 d .
H46A H 0.7739(3) 0.4228(3) 0.04364(12) 0.042 Uiso 1 calc R
C47 C 0.8480(3) 0.3543(3) -0.01867(12) 0.0368(7) Uani 1 d .
H47A H 0.8717(3) 0.4286(3) -0.03990(12) 0.044 Uiso 1 calc R
C48 C 0.8701(3) 0.2481(3) -0.03774(11) 0.0321(6) Uani 1 d .
H48A H 0.9077(3) 0.2498(3) -0.07207(11) 0.039 Uiso 1 calc R
C49 C 0.8358(3) 0.1391(3) -0.00534(12) 0.0312(6) Uani 1 d .
H49A H 0.8496(3) 0.0665(3) -0.01824(12) 0.037 Uiso 1 calc R
C50 C 0.7811(3) 0.1368(2) 0.04628(12) 0.0282(6) Uani 1 d .
H50A H 0.7602(3) 0.0632(2) 0.06809(12) 0.034 Uiso 1 calc R
C51 C 0.7570(2) 0.2428(2) 0.06595(11) 0.0253(5) Uani 1 d .
C52 C 0.7091(2) 0.2435(2) 0.12594(11) 0.0245(5) Uani 1 d .
N53 N 0.7611(2) 0.2130(2) 0.17520(9) 0.0239(4) Uani 1 d .
N54 N 0.6059(2) 0.2937(2) 0.12065(10) 0.0322(5) Uani 1 d .
C55 C 0.5005(3) 0.2571(3) 0.06593(13) 0.0451(7) Uani 1 d .
H55A H 0.5344(6) 0.2439(21) 0.0307(2) 0.068 Uiso 1 calc R
H55B H 0.4678(15) 0.3252(10) 0.0596(6) 0.068 Uiso 1 calc R
H55C H 0.4298(10) 0.1782(12) 0.0714(4) 0.068 Uiso 1 calc R
C56 C 0.5611(3) 0.2968(3) 0.17852(12) 0.0344(6) Uani 1 d .
H56A H 0.5510(3) 0.2163(3) 0.19738(12) 0.041 Uiso 1 calc R
H56B H 0.4751(3) 0.3030(3) 0.16990(12) 0.041 Uiso 1 calc R
C57 C 0.6581(3) 0.4113(2) 0.22358(12) 0.0302(6) Uani 1 d .
H57A H 0.7405(3) 0.4483(2) 0.20908(12) 0.036 Uiso 1 calc R
H57B H 0.6219(3) 0.4779(2) 0.22420(12) 0.036 Uiso 1 calc R
N58 N 0.6858(2) 0.3748(2) 0.28677(9) 0.0290(5) Uani 1 d .
C59 C 0.5658(3) 0.3303(3) 0.31240(14) 0.0416(7) Uani 1 d .
H59A H 0.5318(12) 0.3976(8) 0.3119(9) 0.062 Uiso 1 calc R
H59B H 0.5863(5) 0.3099(20) 0.3541(3) 0.062 Uiso 1 calc R
H59C H 0.5005(8) 0.2540(12) 0.2881(6) 0.062 Uiso 1 calc R
C60 C 0.7858(3) 0.4881(3) 0.32569(13) 0.0389(7) Uani 1 d .
H60A H 0.7534(9) 0.5565(7) 0.3260(8) 0.058 Uiso 1 calc R
H60B H 0.8656(7) 0.5174(12) 0.3097(5) 0.058 Uiso 1 calc R
H60C H 0.8039(15) 0.4646(6) 0.3670(2) 0.058 Uiso 1 calc R

loop_
_atom_type_symbol
_atom_type_description
_atom_type_scat_dispersion_real
_atom_type_scat_dispersion_imag
_atom_type_scat_source
C C 0.0033 0.0016 'International Tables Vol C Tables 4.2.6.8 and 6.1.1.4'
H H 0.0000 0.0000 'International Tables Vol C Tables 4.2.6.8 and 6.1.1.4'
Li Li -0.0003 0.0001 'International Tables Vol C Tables 4.2.6.8 and 6.1.1.4'
N N 0.0061 0.0033 'International Tables Vol C Tables 4.2.6.8 and 6.1.1.4'

loop_
_geom_angle_atom_site_label_1
_geom_angle_atom_site_label_2
_geom_angle_atom_site_label_3
_geom_angle
N38 Li1 N53 102.4(2)
N38 Li1 N23 98.7(2)
N53 Li1 N23 99.5(2)
N38 Li1 N28 121.3(2)
N53 Li1 N28 125.4(2)
N23 Li1 N28 103.9(2)
N38 Li1 Li3 50.1(2)
N53 Li1 Li3 52.9(2)
N23 Li1 Li3 98.2(2)
N28 Li1 Li3 157.5(2)
N38 Li1 Li4 50.9(2)
N53 Li1 Li4 98.7(2)
N23 Li1 Li4 48.82(15)
N28 Li1 Li4 133.4(2)
Li3 Li1 Li4 61.4(2)
N38 Li1 Li2 97.1(2)
N53 Li1 Li2 50.03(15)
N23 Li1 Li2 50.74(15)
N28 Li1 Li2 138.4(2)
Li3 Li1 Li2 61.1(2)
Li4 Li1 Li2 59.6(2)
N8 Li2 N53 100.4(2)
N8 Li2 N23 99.9(2)
N53 Li2 N23 98.7(2)
N8 Li2 N58 126.7(2)
N53 Li2 N58 108.1(2)
N23 Li2 N58 118.4(2)
N8 Li2 Li4 51.8(2)
N53 Li2 Li4 98.1(2)
N23 Li2 Li4 48.7(2)
N58 Li2 Li4 152.9(2)
N8 Li2 Li1 96.4(2)
N53 Li2 Li1 49.51(15)
N23 Li2 Li1 50.5(2)
N58 Li2 Li1 136.2(2)
Li4 Li2 Li1 59.4(2)
N8 Li2 Li3 50.0(2)
N53 Li2 Li3 51.5(2)
N23 Li2 Li3 95.8(2)
N58 Li2 Li3 143.9(2)
Li4 Li2 Li3 60.4(2)
Li1 Li2 Li3 58.3(2)
N38 Li3 N8 100.0(2)
N38 Li3 N53 100.0(2)
N8 Li3 N53 97.2(2)
N38 Li3 N13 134.6(2)
N8 Li3 N13 105.2(2)
N53 Li3 N13 113.2(2)
N38 Li3 Li1 50.3(2)
N8 Li3 Li1 97.4(2)
N53 Li3 Li1 50.22(15)
N13 Li3 Li1 154.1(2)
N38 Li3 Li4 50.1(2)
N8 Li3 Li4 50.9(2)
N53 Li3 Li4 95.4(2)
N13 Li3 Li4 146.1(2)
Li1 Li3 Li4 59.6(2)
N38 Li3 Li2 96.9(2)
N8 Li3 Li2 48.87(15)
N53 Li3 Li2 49.43(15)
N13 Li3 Li2 128.1(2)
Li1 Li3 Li2 60.6(2)
Li4 Li3 Li2 58.9(2)
N23 Li4 N38 100.6(2)
N23 Li4 N8 100.8(2)
N38 Li4 N8 97.7(2)
N23 Li4 N43 130.7(3)
N38 Li4 N43 102.7(2)
N8 Li4 N43 118.1(2)
N23 Li4 Li1 51.8(2)
N38 Li4 Li1 49.79(15)
N8 Li4 Li1 96.0(2)
N43 Li4 Li1 140.3(2)
N23 Li4 Li2 51.9(2)
N38 Li4 Li2 97.5(2)
N8 Li4 Li2 49.6(2)
N43 Li4 Li2 158.0(2)
Li1 Li4 Li2 61.0(2)
N23 Li4 Li3 98.5(2)
N38 Li4 Li3 48.8(2)
N8 Li4 Li3 49.9(2)
N43 Li4 Li3 129.2(2)
Li1 Li4 Li3 59.0(2)
Li2 Li4 Li3 60.7(2)
C2 C1 C6 121.3(3)
C1 C2 C3 120.0(3)
C4 C3 C2 119.2(3)
C3 C4 C5 120.7(3)
C4 C5 C6 120.6(3)
C1 C6 C5 118.2(3)
C1 C6 C7 119.0(2)
C5 C6 C7 122.6(3)
N8 C7 N9 124.4(2)
N8 C7 C6 123.6(2)
N9 C7 C6 111.7(2)
C7 N8 Li2 129.0(2)
C7 N8 Li3 140.6(2)
Li2 N8 Li3 81.1(2)
C7 N8 Li4 126.2(2)
Li2 N8 Li4 78.6(2)
Li3 N8 Li4 79.2(2)
C11 N9 C7 112.4(2)
C11 N9 C10 113.5(2)
C7 N9 C10 115.4(2)
N9 C11 C12 111.5(2)
N13 C12 C11 113.9(2)
C14 N13 C15 108.6(3)
C14 N13 C12 110.3(2)
C15 N13 C12 109.1(2)
C14 N13 Li3 119.1(2)
C15 N13 Li3 109.1(2)
C12 N13 Li3 100.2(2)
C17 C16 C21 121.1(3)
C16 C17 C18 120.2(3)
C19 C18 C17 119.8(3)
C18 C19 C20 120.2(4)
C21 C20 C19 120.5(3)
C20 C21 C16 118.2(3)
C20 C21 C22 121.1(3)
C16 C21 C22 120.3(3)
N23 C22 N24 124.9(2)
N23 C22 C21 121.4(2)
N24 C22 C21 113.5(2)
C22 N23 Li4 138.7(2)
C22 N23 Li1 123.7(2)
Li4 N23 Li1 79.4(2)
C22 N23 Li2 134.3(2)
Li4 N23 Li2 79.4(2)
Li1 N23 Li2 78.7(2)
C22 N24 C26 116.4(2)
C22 N24 C25 122.1(2)
C26 N24 C25 115.2(2)
N24 C26 C27 116.7(2)
N28 C27 C26 114.6(2)
C29 N28 C30 107.5(2)
C29 N28 C27 110.3(2)
C30 N28 C27 110.1(2)
C29 N28 Li1 112.5(2)
C30 N28 Li1 110.1(2)
C27 N28 Li1 106.4(2)
C32 C31 C36 121.2(3)
C31 C32 C33 120.0(3)
C34 C33 C32 119.6(3)
C33 C34 C35 120.5(3)
C34 C35 C36 121.0(3)
C31 C36 C35 117.6(3)
C31 C36 C37 121.5(2)
C35 C36 C37 120.4(2)
N38 C37 N39 124.5(2)
N38 C37 C36 121.1(2)
N39 C37 C36 114.0(2)
C37 N38 Li3 134.9(2)
C37 N38 Li1 134.0(2)
Li3 N38 Li1 79.6(2)
C37 N38 Li4 127.0(2)
Li3 N38 Li4 81.2(2)
Li1 N38 Li4 79.3(2)
C37 N39 C41 116.8(2)
C37 N39 C40 121.0(2)
C41 N39 C40 114.7(2)
N39 C41 C42 116.8(2)
N43 C42 C41 114.5(2)
C44 N43 C42 109.9(3)
C44 N43 C45 108.8(2)
C42 N43 C45 110.4(2)
C44 N43 Li4 112.3(2)
C42 N43 Li4 109.2(2)
C45 N43 Li4 106.2(2)
C47 C46 C51 121.5(3)
C48 C47 C46 120.3(2)
C47 C48 C49 119.2(2)
C48 C49 C50 120.5(3)
C49 C50 C51 121.0(2)
C50 C51 C46 117.4(2)
C50 C51 C52 120.2(2)
C46 C51 C52 122.1(2)
N53 C52 N54 124.3(2)
N53 C52 C51 123.1(2)
N54 C52 C51 112.4(2)
C52 N53 Li1 129.3(2)
C52 N53 Li2 140.1(2)
Li1 N53 Li2 80.5(2)
C52 N53 Li3 128.1(2)
Li1 N53 Li3 76.9(2)
Li2 N53 Li3 79.1(2)
C52 N54 C55 120.3(2)
C52 N54 C56 112.7(2)
C55 N54 C56 114.2(2)
N54 C56 C57 111.9(2)
N58 C57 C56 113.1(2)
C59 N58 C60 108.7(2)
C59 N58 C57 110.5(2)
C60 N58 C57 109.3(2)
C59 N58 Li2 119.6(2)
C60 N58 Li2 109.0(2)
C57 N58 Li2 99.1(2)

loop_
_geom_bond_atom_site_label_1
_geom_bond_atom_site_label_2
_geom_bond_distance
Li1 N38 2.035(5)
Li1 N53 2.052(5)
Li1 N23 2.094(5)
Li1 N28 2.180(5)
Li1 Li3 2.600(6)
Li1 Li4 2.619(6)
Li1 Li2 2.661(6)
Li2 N8 2.038(5)
Li2 N53 2.068(5)
Li2 N23 2.101(5)
Li2 N58 2.188(5)
Li2 Li4 2.624(6)
Li2 Li3 2.673(6)
Li3 N38 2.028(5)
Li3 N8 2.073(5)
Li3 N53 2.131(5)
Li3 N13 2.179(6)
Li3 Li4 2.664(7)
Li4 N23 2.005(5)
Li4 N38 2.067(5)
Li4 N8 2.105(5)
Li4 N43 2.149(5)
C1 C2 1.384(4)
C1 C6 1.384(4)
C2 C3 1.394(4)
C3 C4 1.375(5)
C4 C5 1.387(4)
C5 C6 1.397(4)
C6 C7 1.523(4)
C7 N8 1.250(3)
C7 N9 1.462(4)
N9 C11 1.450(4)
N9 C10 1.463(4)
C11 C12 1.514(4)
C12 N13 1.471(4)
N13 C14 1.464(4)
N13 C15 1.465(4)
C16 C17 1.379(5)
C16 C21 1.394(4)
C17 C18 1.380(6)
C18 C19 1.379(6)
C19 C20 1.393(5)
C20 C21 1.391(4)
C21 C22 1.511(4)
C22 N23 1.257(4)
C22 N24 1.432(4)
N24 C26 1.450(4)
N24 C25 1.453(4)
C26 C27 1.527(4)
C27 N28 1.476(4)
N28 C29 1.462(4)
N28 C30 1.468(4)
C31 C32 1.383(4)
C31 C36 1.393(4)
C32 C33 1.384(4)
C33 C34 1.374(4)
C34 C35 1.383(4)
C35 C36 1.396(4)
C36 C37 1.510(4)
C37 N38 1.258(3)
C37 N39 1.427(4)
N39 C41 1.451(4)
N39 C40 1.462(3)
C41 C42 1.514(4)
C42 N43 1.469(4)
N43 C44 1.460(4)
N43 C45 1.477(4)
C46 C47 1.384(4)
C46 C51 1.393(4)
C47 C48 1.374(4)
C48 C49 1.380(4)
C49 C50 1.387(4)
C50 C51 1.390(4)
C51 C52 1.520(4)
C52 N53 1.251(3)
C52 N54 1.445(3)
N54 C55 1.456(4)
N54 C56 1.463(4)
C56 C57 1.526(4)
C57 N58 1.472(4)
N58 C59 1.461(4)
N58 C60 1.463(4)
